data_1560170
loop_
_publ_author_name
'Wang, Chi-Hsien'
'Chen, Kai-Jen'
'Wu, Tsung-Huan'
'Chang, Hung-Kai'
'Tsuchido, Yoshitaka'
'Sei, Yoshihisa'
'Chen, Pei-Lin'
'Horie, Masaki'

_publ_section_title
;
 Ring rotation of ferrocene in interlocked molecules in single crystals
;
_journal_issue 11
_journal_name_full 'Chemical Science'
_journal_page_first 3871
_journal_page_last 3875
_journal_paper_doi 10.1039/D0SC06876D
_journal_volume 12
_journal_year 2021
_chemical_formula_moiety 'C12 H16 Fe N, F6 P, C H2 Cl2, C20 H24 O6'
_chemical_formula_sum 'C33 H42 Cl2 F6 Fe N O6 P'
_chemical_formula_weight 820.42
_chemical_name_systematic '[ferrocenylmethyl(methy) ammonium hexafluorophosphate][dibenzo[18]crown-6 ether]'
_space_group_crystal_system triclinic
_space_group_IT_number 2
_space_group_name_Hall '-P 1'
_space_group_name_H-M_alt 'P -1'
_symmetry_Int_Tables_number 2
_audit_creation_date 2020-09-21
_audit_creation_method
;
Olex2 1.2
(compiled 2018.05.29 svn.r3508 for OlexSys, GUI svn.r5506)
;
_audit_update_record
;
2020-09-24 deposited with the CCDC.	2021-01-22 downloaded from the CCDC.
;
_cell_angle_alpha 95.565(2)
_cell_angle_beta 95.014(2)
_cell_angle_gamma 104.744(2)
_cell_formula_units_Z 2
_cell_length_a 9.7269(3)
_cell_length_b 11.4193(3)
_cell_length_c 16.6601(4)
_cell_measurement_reflns_used 15729
_cell_measurement_temperature 153(2)
_cell_measurement_theta_max 76.3880
_cell_measurement_theta_min 3.9630
_cell_volume 1769.03(9)
_computing_cell_refinement 'CrysAlisPro 1.171.40.68a (Rigaku OD, 2019)'
_computing_data_collection 'CrysAlisPro 1.171.40.68a (Rigaku OD, 2019)'
_computing_data_reduction 'CrysAlisPro 1.171.40.68a (Rigaku OD, 2019)'
_computing_molecular_graphics 'Olex2 (Dolomanov et al., 2009)'
_computing_publication_material 'Olex2 (Dolomanov et al., 2009)'
_computing_structure_refinement 'olex2.refine (Bourhis et al., 2015)'
_computing_structure_solution 'ShelXT (Sheldrick, 2015)'
_diffrn_ambient_temperature 153(2)
_diffrn_detector_area_resol_mean 10.0000
_diffrn_detector_type HyPix
_diffrn_measured_fraction_theta_full 0.9568
_diffrn_measured_fraction_theta_max 0.9568
_diffrn_measurement_details
;
List of Runs (angles in degrees, time in seconds):

  # Type    Start    End  Width  t~exp~   \w     \q     \k     \f   Frames
#--------------------------------------------------------------------------
  1  \w    -82.00 -56.00   0.50    0.05    --  -46.57 152.00-176.00   52
  2  \w   -107.00 -40.00   0.50    0.05    -- -102.00 105.00 -80.73  134
  3  \w    -67.00 -29.00   0.50    0.05    -- -102.00  61.00-120.00   76
  4  \w    -61.00 -30.00   0.50    0.05    -- -102.00  61.00-180.00   62
  5  \w   -110.00 -30.00   0.50    0.05    -- -102.00 125.00 -30.00  160
  6  \w    -76.00 -51.00   0.50    0.05    --  -46.57 121.00  23.00   50
  7  \w    -93.00 -68.00   0.50    0.05    -- -102.00 121.00  23.00   50
  8  \w    -68.00 -33.00   0.50    0.05    -- -102.00  61.00   0.00   70
  9  \w    -65.00 -29.00   0.50    0.05    -- -102.00  61.00  30.00   72
 10  \w    -61.00 -36.00   0.50    0.05    -- -102.00  61.00 150.00   50
 11  \w   -104.00 -53.00   0.50    0.05    -- -102.00  77.00   0.00  102
 12  \w   -126.00 -40.00   0.50    0.05    -- -102.00 144.00 124.76  172
 13  \w   -120.00 -89.00   0.50    0.05    -- -102.00 -30.00   0.00   62
 14  \w   -128.00-102.00   0.50    0.05    -- -102.00-121.00 -59.00   52
 15  \w   -118.00 -27.00   0.50    0.05    --  -46.57 -77.00-150.00  182
 16  \w     16.00  87.00   0.50    0.05    --   46.57-121.00 -59.00  142
 17  \w     47.00  72.00   0.50    0.05    --  104.61-121.00 -59.00   50
 18  \w     36.00  72.00   0.50    0.05    --  104.61 -61.00-180.00   72
 19  \w     92.00 170.00   0.50    0.05    --  104.61  45.00 -60.00  156
 20  \w    111.00 141.00   0.50    0.05    --  104.61 121.00  23.00   60
 21  \w     81.00 107.00   0.50    0.05    --  104.61 121.00  23.00   52
 22  \w     43.00 118.00   0.50    0.05    --   46.57  57.00 -30.00  150
 23  \w     74.00 119.00   0.50    0.05    --   46.57 152.00-176.00   90
 24  \w     83.00 112.00   0.50    0.05    --  104.61 152.00-176.00   58
 25  \w    -26.00  25.00   0.50    0.05    --   46.57 -19.00  30.00  102
 26  \w     32.00 105.00   0.50    0.05    --  104.61 -94.00  90.00  146
 27  \w     76.00 128.00   0.50    0.05    --  104.61-152.00 141.00  104
 28  \w     72.00  97.00   0.50    0.05    --   46.57-152.00 141.00   50
 29  \w     32.00  99.00   0.50    0.05    --  104.61-125.00  90.00  134
 30  \w     40.00  98.00   0.50    0.05    --  104.61 -94.00 150.00  116
 31  \w    122.00 178.00   0.50    0.05    --  104.61  15.00 150.00  112
 32  \w     92.00 117.00   0.50    0.05    --  104.61  15.00 150.00   50
 33  \w   -106.00 -75.00   0.50    0.05    --  -46.57-125.00 150.00   62
 34  \w    -97.00 -56.00   0.50    0.05    --  -46.57-152.00 141.00   82
 35  \w   -123.00 -74.00   0.50    0.05    -- -102.00-125.00  90.00   98
 36  \w   -134.00-109.00   0.50    0.05    -- -102.00-152.00 141.00   50
 37  \w   -163.00-104.00   0.50    0.05    -- -102.00 -94.00 -30.00  118
 38  \w   -112.00 -82.00   0.50    0.05    --  -46.57-125.00 -90.00   60
 39  \w   -174.00 -96.00   0.50    0.05    -- -102.00 -45.00-150.00  156
 40  \w   -128.00 -32.00   0.50    0.05    -- -102.00 152.00-176.00  192
;
_diffrn_measurement_device 'four-circle diffractometer'
_diffrn_measurement_device_type 'XtaLAB Synergy R, DW system, HyPix'
_diffrn_measurement_method '\w scans'
_diffrn_radiation_type 'Cu K\a'
_diffrn_radiation_wavelength 1.54184
_diffrn_reflns_av_R_equivalents 0.0628
_diffrn_reflns_av_unetI/netI 0.0523
_diffrn_reflns_limit_h_max 10
_diffrn_reflns_limit_h_min -12
_diffrn_reflns_limit_k_max 14
_diffrn_reflns_limit_k_min -14
_diffrn_reflns_limit_l_max 20
_diffrn_reflns_limit_l_min -20
_diffrn_reflns_number 23236
_diffrn_reflns_theta_full 76.2102
_diffrn_reflns_theta_max 76.21
_diffrn_reflns_theta_min 4.03
_exptl_absorpt_coefficient_mu 5.917
_exptl_absorpt_correction_T_max 1.00000
_exptl_absorpt_correction_T_min 0.47291
_exptl_absorpt_correction_type multi-scan
_exptl_absorpt_process_details
;
CrysAlisPro 1.171.40.68a (Rigaku Oxford Diffraction, 2019)
Empirical absorption correction using spherical harmonics,
 implemented in SCALE3 ABSPACK scaling algorithm.
;
_exptl_crystal_density_diffrn 1.5401
_exptl_crystal_description Lump
_exptl_crystal_F_000 850.6197
_exptl_crystal_recrystallization_method 'Re-crystallisation from solvent: CH2Cl2, diethylether'
_exptl_crystal_size_max 0.37
_exptl_crystal_size_mid 0.35
_exptl_crystal_size_min 0.15
_refine_diff_density_max 0.5928
_refine_diff_density_min -1.0179
_refine_diff_density_rms 0.1034
_refine_ls_d_res_high 0.7938
_refine_ls_d_res_low 10.9584
_refine_ls_extinction_expression Fc^*^=kFc[1+0.001xFc^2^\l^3^/sin(2\q)]^-1/4^
_refine_ls_goodness_of_fit_ref 1.0445
_refine_ls_hydrogen_treatment constr
_refine_ls_matrix_type full
_refine_ls_number_constraints 71
_refine_ls_number_parameters 453
_refine_ls_number_reflns 7093
_refine_ls_number_restraints 0
_refine_ls_restrained_S_all 1.0445
_refine_ls_R_factor_all 0.0541
_refine_ls_R_factor_gt 0.0511
_refine_ls_shift/su_max 0.0844
_refine_ls_shift/su_mean 0.0096
_refine_ls_structure_factor_coef Fsqd
_refine_ls_weighting_details 'w=1/[\s^2^(Fo^2^)+(0.1106P)^2^] where P=(Fo^2^+2Fc^2^)/3'
_refine_ls_weighting_scheme calc
_refine_ls_wR_factor_gt 0.1435
_refine_ls_wR_factor_ref 0.1469
_reflns_Friedel_coverage 0.0
_reflns_limit_h_max 12
_reflns_limit_h_min -12
_reflns_limit_k_max 13
_reflns_limit_k_min -14
_reflns_limit_l_max 20
_reflns_limit_l_min 0
_reflns_number_gt 6505
_reflns_number_total 7093
_reflns_threshold_expression I>=2u(I)
_cod_data_source_file d0sc06876d3.cif
_cod_data_source_block 200317_horie_3_-120
_cod_depositor_comments 'Adding full bibliography for 1560152--1560177.cif.'
_cod_database_code 1560170
_olex2_refinement_description
;
1. Fixed Uiso
 At 1.2 times of:
  All C(H) groups, All C(H,H) groups, All N(H,H) groups
 At 1.5 times of:
  All C(H,H,H) groups
2.a Secondary CH2 refined with riding coordinates:
 N44(H44a,H44b), C43(H43a,H43b), C15(H15a,H15b), C14(H14a,H14b), C30(H30a,
 H30b), C18(H18a,H18b), C27(H27a,H27b), C28(H28a,H28b), C17(H17a,H17b),
 C31(H31a,H31b), C10(H10a,H10b)
2.b Aromatic/amide H refined with riding coordinates:
 C34(H34), C42(H42), C37(H37), C36(H36), C39(H39), C40(H40), C21(H21),
 C48(H48), C41(H41), C35(H35), C24(H24), C23(H23), C22(H22), C47(H47), C50(H50),
  C46(H46), C49(H49)
2.c Idealised Me refined as rotating group:
 C45(H45a,H45b,H45c)
;
_olex2_submission_special_instructions 'No special instructions were received'
_oxdiff_exptl_absorpt_empirical_details
;
Empirical correction (ABSPACK) includes:
- Absorption correction using spherical harmonics
- Frame scaling
;

loop_
_space_group_symop_id
_space_group_symop_operation_xyz
1 x,y,z
2 -x,-y,-z

loop_
_atom_site_label
_atom_site_type_symbol
_atom_site_fract_x
_atom_site_fract_y
_atom_site_fract_z
_atom_site_U_iso_or_equiv
_atom_site_adp_type
_atom_site_occupancy
_atom_site_refinement_flags_posn
Fe1 Fe 0.79095(3) 0.24816(3) 0.93155(2) 0.01992(13) Uani 1.000000 .
P2 P 0.71213(6) 0.76361(5) 0.77993(4) 0.02473(17) Uani 1.000000 .
Cl9 Cl 0.82007(9) 0.52021(7) 0.57044(5) 0.0532(2) Uani 1.000000 .
Cl11 Cl 1.03874(9) 0.52110(7) 0.70221(6) 0.0562(2) Uani 1.000000 .
O32 O 0.22636(16) 0.12258(14) 0.79928(9) 0.0218(3) Uani 1.000000 .
F6 F 0.60716(17) 0.69065(15) 0.70083(10) 0.0388(4) Uani 1.000000 .
O29 O 0.30526(16) -0.08744(14) 0.74604(10) 0.0233(3) Uani 1.000000 .
F4 F 0.6944(2) 0.88820(15) 0.75053(12) 0.0485(5) Uani 1.000000 .
O13 O 0.33519(17) 0.32426(13) 0.73892(9) 0.0216(3) Uani 1.000000 .
O19 O 0.31266(18) 0.08541(14) 0.51441(10) 0.0249(3) Uani 1.000000 .
F3 F 0.7282(2) 0.63735(14) 0.80744(10) 0.0421(4) Uani 1.000000 .
O16 O 0.48377(17) 0.31376(14) 0.60394(10) 0.0231(3) Uani 1.000000 .
O26 O 0.26980(17) -0.12097(14) 0.57614(10) 0.0253(4) Uani 1.000000 .
F8 F 0.84357(18) 0.76961(18) 0.72808(13) 0.0523(5) Uani 1.000000 .
F5 F 0.5783(2) 0.7546(2) 0.82896(12) 0.0547(5) Uani 1.000000 .
F7 F 0.8166(2) 0.83547(17) 0.85756(13) 0.0575(6) Uani 1.000000 .
N44 N 0.49552(19) 0.11878(16) 0.70574(11) 0.0204(4) Uani 1.000000 .
H44a H 0.41121(19) 0.06141(16) 0.69783(11) 0.0245(5) Uiso 1.000000 R
H44b H 0.47828(19) 0.19034(16) 0.69639(11) 0.0245(5) Uiso 1.000000 R
C38 C 0.6916(2) 0.2302(2) 0.81770(13) 0.0193(4) Uani 1.000000 .
C33 C 0.2605(2) 0.2281(2) 0.85306(14) 0.0206(4) Uani 1.000000 .
C12 C 0.3176(2) 0.3369(2) 0.82022(13) 0.0197(4) Uani 1.000000 .
C34 C 0.2458(3) 0.2324(2) 0.93479(14) 0.0267(5) Uani 1.000000 .
H34 H 0.2105(3) 0.1605(2) 0.95696(14) 0.0320(6) Uiso 1.000000 R
C42 C 0.8364(2) 0.2229(2) 0.81513(14) 0.0227(4) Uani 1.000000 .
H42 H 0.8646(2) 0.1572(2) 0.79104(14) 0.0273(5) Uiso 1.000000 R
C43 C 0.5589(2) 0.1290(2) 0.79283(14) 0.0222(4) Uani 1.000000 .
H43a H 0.4873(2) 0.1401(2) 0.82775(14) 0.0267(5) Uiso 1.000000 R
H43b H 0.5802(2) 0.0525(2) 0.80191(14) 0.0267(5) Uiso 1.000000 R
C25 C 0.1800(2) -0.1192(2) 0.50810(14) 0.0218(4) Uani 1.000000 .
C15 C 0.4099(3) 0.4049(2) 0.61912(14) 0.0260(5) Uani 1.000000 .
H15a H 0.4565(3) 0.4781(2) 0.59677(14) 0.0312(6) Uiso 1.000000 R
H15b H 0.3122(3) 0.3760(2) 0.59301(14) 0.0312(6) Uiso 1.000000 R
C14 C 0.4098(3) 0.4332(2) 0.70858(14) 0.0237(5) Uani 1.000000 .
H14a H 0.3625(3) 0.4973(2) 0.71959(14) 0.0284(5) Uiso 1.000000 R
H14b H 0.5072(3) 0.4609(2) 0.73504(14) 0.0284(5) Uiso 1.000000 R
C37 C 0.3535(2) 0.4478(2) 0.86957(14) 0.0241(5) Uani 1.000000 .
H37 H 0.3898(2) 0.5200(2) 0.84803(14) 0.0289(6) Uiso 1.000000 R
C36 C 0.3347(3) 0.4503(2) 0.95210(15) 0.0302(5) Uani 1.000000 .
H36 H 0.3570(3) 0.5247(2) 0.98503(15) 0.0362(7) Uiso 1.000000 R
C20 C 0.2004(2) -0.0074(2) 0.47634(14) 0.0225(4) Uani 1.000000 .
C30 C 0.1654(2) -0.0934(2) 0.76828(15) 0.0259(5) Uani 1.000000 .
H30a H 0.1023(2) -0.0865(2) 0.72163(15) 0.0310(6) Uiso 1.000000 R
H30b H 0.1260(2) -0.1706(2) 0.78812(15) 0.0310(6) Uiso 1.000000 R
C18 C 0.3409(3) 0.1963(2) 0.47857(14) 0.0282(5) Uani 1.000000 .
H18a H 0.3454(3) 0.1794(2) 0.42081(14) 0.0339(6) Uiso 1.000000 R
H18b H 0.2650(3) 0.2359(2) 0.48588(14) 0.0339(6) Uiso 1.000000 R
C45 C 0.5901(2) 0.0868(2) 0.64648(14) 0.0252(5) Uani 1.000000 .
H45a H 0.6201(17) 0.0170(11) 0.6608(7) 0.0378(7) Uiso 1.000000 GR
H45b H 0.5385(7) 0.0682(17) 0.5930(2) 0.0378(7) Uiso 1.000000 GR
H45c H 0.6725(10) 0.1545(7) 0.6474(8) 0.0378(7) Uiso 1.000000 GR
C27 C 0.2281(3) -0.2243(2) 0.61898(15) 0.0267(5) Uani 1.000000 .
H27a H 0.1273(3) -0.2405(2) 0.62601(15) 0.0321(6) Uiso 1.000000 R
H27b H 0.2437(3) -0.2959(2) 0.58883(15) 0.0321(6) Uiso 1.000000 R
C39 C 0.6965(2) 0.3468(2) 0.85904(14) 0.0236(5) Uani 1.000000 .
H39 H 0.6179(2) 0.3761(2) 0.86899(14) 0.0284(6) Uiso 1.000000 R
C40 C 0.8431(2) 0.4105(2) 0.88245(15) 0.0251(5) Uani 1.000000 .
H40 H 0.8770(2) 0.4888(2) 0.91029(15) 0.0301(6) Uiso 1.000000 R
C21 C 0.1105(3) 0.0018(2) 0.40888(15) 0.0289(5) Uani 1.000000 .
H21 H 0.1209(3) 0.0763(2) 0.38859(15) 0.0347(6) Uiso 1.000000 R
C48 C 0.9097(3) 0.2199(3) 1.03211(15) 0.0335(6) Uani 1.000000 .
H48 H 1.0085(3) 0.2484(3) 1.04476(15) 0.0402(7) Uiso 1.000000 R
C28 C 0.3174(3) -0.1958(2) 0.70030(15) 0.0249(5) Uani 1.000000 .
H28a H 0.4169(3) -0.1868(2) 0.69217(15) 0.0299(6) Uiso 1.000000 R
H28b H 0.2882(3) -0.2638(2) 0.73123(15) 0.0299(6) Uiso 1.000000 R
C17 C 0.4819(3) 0.2783(2) 0.51909(15) 0.0276(5) Uani 1.000000 .
H17a H 0.5051(3) 0.3513(2) 0.49215(15) 0.0331(6) Uiso 1.000000 R
H17b H 0.5560(3) 0.2366(2) 0.51172(15) 0.0331(6) Uiso 1.000000 R
C31 C 0.1790(3) 0.0103(2) 0.83357(15) 0.0270(5) Uani 1.000000 .
H31a H 0.2476(3) 0.0066(2) 0.87851(15) 0.0323(6) Uiso 1.000000 R
H31b H 0.0874(3) 0.0054(2) 0.85371(15) 0.0323(6) Uiso 1.000000 R
C41 C 0.9285(2) 0.3331(2) 0.85563(15) 0.0251(5) Uani 1.000000 .
H41 H 1.0279(2) 0.3520(2) 0.86345(15) 0.0301(6) Uiso 1.000000 R
C35 C 0.2839(3) 0.3447(3) 0.98466(15) 0.0311(5) Uani 1.000000 .
H35 H 0.2745(3) 0.3472(3) 1.03983(15) 0.0373(7) Uiso 1.000000 R
C24 C 0.0755(3) -0.2203(2) 0.46981(15) 0.0280(5) Uani 1.000000 .
H24 H 0.0631(3) -0.2949(2) 0.49010(15) 0.0336(6) Uiso 1.000000 R
C23 C -0.0113(3) -0.2105(3) 0.40091(17) 0.0339(6) Uani 1.000000 .
H23 H -0.0803(3) -0.2787(3) 0.37472(17) 0.0406(7) Uiso 1.000000 R
C22 C 0.0054(3) -0.1001(3) 0.37194(16) 0.0335(6) Uani 1.000000 .
H22 H -0.0545(3) -0.0934(3) 0.32693(16) 0.0402(7) Uiso 1.000000 R
C47 C 0.8078(3) 0.2813(3) 1.05565(16) 0.0374(6) Uani 1.000000 .
H47 H 0.8276(3) 0.3575(3) 1.08615(16) 0.0449(7) Uiso 1.000000 R
C50 C 0.6873(3) 0.0982(3) 0.98154(18) 0.0406(7) Uani 1.000000 .
H50 H 0.6138(3) 0.0333(3) 0.95521(18) 0.0488(8) Uiso 1.000000 R
C46 C 0.6702(3) 0.2062(3) 1.02460(17) 0.0406(7) Uani 1.000000 .
H46 H 0.5836(3) 0.2244(3) 1.03124(17) 0.0487(8) Uiso 1.000000 R
C49 C 0.8350(3) 0.1066(3) 0.98562(17) 0.0379(6) Uani 1.000000 .
H49 H 0.8762(3) 0.0485(3) 0.96217(17) 0.0455(7) Uiso 1.000000 R
C10 C 0.8550(3) 0.4779(3) 0.6681(2) 0.0446(7) Uani 1.000000 .
H10a H 0.8049(3) 0.5163(3) 0.7061(2) 0.0535(8) Uiso 1.000000 R
H10b H 0.8187(3) 0.3902(3) 0.6663(2) 0.0535(8) Uiso 1.000000 R

loop_
_atom_site_aniso_label
_atom_site_aniso_U_11
_atom_site_aniso_U_22
_atom_site_aniso_U_33
_atom_site_aniso_U_12
_atom_site_aniso_U_13
_atom_site_aniso_U_23
Fe1 0.01881(19) 0.0232(2) 0.0202(2) 0.00862(14) 0.00086(13) 0.00783(14)
P2 0.0257(3) 0.0208(3) 0.0301(3) 0.0104(2) -0.0026(2) 0.0089(2)
Cl9 0.0600(5) 0.0441(4) 0.0556(5) 0.0133(3) 0.0049(4) 0.0104(3)
Cl11 0.0506(4) 0.0429(4) 0.0713(6) 0.0005(3) 0.0030(4) 0.0234(4)
O32 0.0268(8) 0.0198(8) 0.0186(8) 0.0054(6) -0.0003(6) 0.0060(6)
F6 0.0422(8) 0.0373(8) 0.0324(8) 0.0043(7) -0.0060(6) 0.0085(7)
O29 0.0235(7) 0.0198(7) 0.0261(8) 0.0046(6) -0.0002(6) 0.0055(6)
F4 0.0665(11) 0.0284(8) 0.0558(11) 0.0237(8) -0.0084(9) 0.0141(8)
O13 0.0292(8) 0.0177(7) 0.0176(8) 0.0051(6) 0.0021(6) 0.0046(6)
O19 0.0318(8) 0.0206(8) 0.0221(8) 0.0075(6) -0.0040(6) 0.0066(6)
F3 0.0623(11) 0.0292(8) 0.0407(9) 0.0204(7) 0.0001(8) 0.0156(7)
O16 0.0331(8) 0.0185(7) 0.0200(8) 0.0094(6) 0.0037(6) 0.0065(6)
O26 0.0269(8) 0.0224(8) 0.0250(8) 0.0032(6) -0.0044(6) 0.0102(6)
F8 0.0340(9) 0.0577(11) 0.0744(14) 0.0177(8) 0.0179(8) 0.0275(10)
F5 0.0537(11) 0.0827(14) 0.0427(10) 0.0374(10) 0.0172(8) 0.0184(10)
F7 0.0690(13) 0.0379(9) 0.0562(12) 0.0142(9) -0.0336(10) -0.0027(8)
N44 0.0209(8) 0.0180(9) 0.0240(10) 0.0076(7) -0.0004(7) 0.0064(7)
C38 0.0210(10) 0.0203(10) 0.0190(10) 0.0087(8) 0.0010(8) 0.0064(8)
C33 0.0189(9) 0.0239(11) 0.0206(11) 0.0098(8) -0.0016(8) 0.0026(8)
C12 0.0195(9) 0.0238(11) 0.0177(10) 0.0106(8) -0.0007(7) 0.0016(8)
C34 0.0271(11) 0.0354(13) 0.0216(11) 0.0138(9) 0.0030(8) 0.0082(10)
C42 0.0239(10) 0.0256(11) 0.0231(11) 0.0120(9) 0.0040(8) 0.0087(9)
C43 0.0220(10) 0.0226(10) 0.0224(11) 0.0068(8) 0.0007(8) 0.0039(8)
C25 0.0220(10) 0.0262(11) 0.0188(11) 0.0102(9) 0.0003(8) 0.0027(8)
C15 0.0368(12) 0.0198(10) 0.0249(12) 0.0115(9) 0.0037(9) 0.0092(9)
C14 0.0314(11) 0.0154(10) 0.0255(12) 0.0074(8) 0.0029(9) 0.0057(8)
C37 0.0240(10) 0.0237(11) 0.0255(12) 0.0095(9) -0.0003(8) 0.0015(9)
C36 0.0278(11) 0.0384(14) 0.0242(12) 0.0144(10) -0.0029(9) -0.0067(10)
C20 0.0253(10) 0.0256(11) 0.0189(11) 0.0115(9) 0.0016(8) 0.0019(8)
C30 0.0232(10) 0.0220(11) 0.0327(13) 0.0043(8) 0.0014(9) 0.0115(9)
C18 0.0489(14) 0.0210(11) 0.0177(11) 0.0133(10) 0.0008(9) 0.0081(9)
C45 0.0273(11) 0.0256(11) 0.0245(12) 0.0103(9) 0.0007(9) 0.0052(9)
C27 0.0335(12) 0.0178(10) 0.0285(12) 0.0060(9) 0.0005(9) 0.0061(9)
C39 0.0217(10) 0.0257(11) 0.0261(12) 0.0119(9) -0.0012(8) 0.0040(9)
C40 0.0283(11) 0.0175(10) 0.0298(12) 0.0051(8) -0.0007(9) 0.0098(9)
C21 0.0348(12) 0.0329(13) 0.0228(12) 0.0172(10) -0.0024(9) 0.0050(10)
C48 0.0321(12) 0.0500(16) 0.0229(12) 0.0151(11) -0.0006(9) 0.0193(11)
C28 0.0317(11) 0.0155(10) 0.0298(12) 0.0089(9) 0.0002(9) 0.0097(9)
C17 0.0420(13) 0.0205(11) 0.0222(12) 0.0074(10) 0.0098(9) 0.0093(9)
C31 0.0273(11) 0.0264(11) 0.0284(12) 0.0051(9) 0.0050(9) 0.0136(9)
C41 0.0182(10) 0.0324(12) 0.0264(12) 0.0073(9) 0.0011(8) 0.0121(10)
C35 0.0324(12) 0.0451(15) 0.0187(11) 0.0179(11) 0.0004(9) 0.0001(10)
C24 0.0293(11) 0.0257(12) 0.0279(12) 0.0059(9) 0.0031(9) 0.0027(9)
C23 0.0253(11) 0.0393(14) 0.0322(14) 0.0059(10) -0.0041(10) -0.0050(11)
C22 0.0336(12) 0.0441(15) 0.0241(12) 0.0174(11) -0.0067(10) 0.0005(11)
C47 0.0443(15) 0.0494(16) 0.0215(12) 0.0185(13) -0.0003(10) 0.0064(11)
C50 0.0470(16) 0.0381(15) 0.0322(14) -0.0028(12) 0.0025(11) 0.0215(12)
C46 0.0337(13) 0.067(2) 0.0296(14) 0.0195(13) 0.0125(11) 0.0253(14)
C49 0.0551(16) 0.0345(14) 0.0344(15) 0.0227(13) 0.0089(12) 0.0217(12)
C10 0.0453(16) 0.0361(15) 0.0539(19) 0.0079(12) 0.0170(14) 0.0109(13)

loop_
_atom_type_symbol
_atom_type_scat_dispersion_real
_atom_type_scat_dispersion_imag
_atom_type_scat_Cromer_Mann_a1
_atom_type_scat_Cromer_Mann_a2
_atom_type_scat_Cromer_Mann_a3
_atom_type_scat_Cromer_Mann_a4
_atom_type_scat_Cromer_Mann_b1
_atom_type_scat_Cromer_Mann_b2
_atom_type_scat_Cromer_Mann_b3
_atom_type_scat_Cromer_Mann_b4
_atom_type_scat_Cromer_Mann_c
_atom_type_scat_source
_atom_type_scat_dispersion_source
C 0.01920 0.00962 2.31000 1.02000 1.58860 0.86500 20.84390 10.20750 0.56870 51.65120 0.215599998832 'International Tables Volume C Table 6.1.1.4 (pp. 500-502)' 'Henke, Gullikson and Davis, At. Data and Nucl. Data Tables, 1993, 54, 2'
Cl 0.36843 0.69943 11.46040 7.19640 6.25560 1.64550 0.01040 1.16620 18.51940 47.77840 -9.55739974976 'International Tables Volume C Table 6.1.1.4 (pp. 500-502)' 'Henke, Gullikson and Davis, At. Data and Nucl. Data Tables, 1993, 54, 2'
H 0.00000 0.00000 0.49300 0.32291 0.14019 0.04081 10.51090 26.12570 3.14236 57.79970 0.0030380000826 'International Tables Volume C Table 6.1.1.4 (pp. 500-502)' 'Henke, Gullikson and Davis, At. Data and Nucl. Data Tables, 1993, 54, 2'
F 0.07537 0.05506 3.53920 2.64120 1.51700 1.02430 10.28250 4.29440 0.26150 26.14760 0.277599990368 'International Tables Volume C Table 6.1.1.4 (pp. 500-502)' 'Henke, Gullikson and Davis, At. Data and Nucl. Data Tables, 1993, 54, 2'
O 0.05239 0.03377 3.04850 2.28680 1.54630 0.86700 13.27710 5.70110 0.32390 32.90890 0.250800013542 'International Tables Volume C Table 6.1.1.4 (pp. 500-502)' 'Henke, Gullikson and Davis, At. Data and Nucl. Data Tables, 1993, 54, 2'
N 0.03256 0.01839 12.21260 3.13220 2.01250 1.16630 0.00570 9.89330 28.99750 0.58260 -11.5290002823 'International Tables Volume C Table 6.1.1.4 (pp. 500-502)' 'Henke, Gullikson and Davis, At. Data and Nucl. Data Tables, 1993, 54, 2'
P 0.30360 0.43703 6.43450 4.17910 1.78000 1.49080 1.90670 27.15700 0.52600 68.16450 1.11489999294 'International Tables Volume C Table 6.1.1.4 (pp. 500-502)' 'Henke, Gullikson and Davis, At. Data and Nucl. Data Tables, 1993, 54, 2'
Fe -1.15373 3.21308 11.76950 7.35730 3.52220 2.30450 4.76110 0.30720 15.35350 76.88050 1.03690004349 'International Tables Volume C Table 6.1.1.4 (pp. 500-502)' 'Henke, Gullikson and Davis, At. Data and Nucl. Data Tables, 1993, 54, 2'

loop_
_geom_angle_atom_site_label_1
_geom_angle_atom_site_label_2
_geom_angle_atom_site_label_3
_geom_angle
_geom_angle_site_symmetry_1
_geom_angle_site_symmetry_3
_geom_angle_publ_flag
C42 Fe1 C38 41.46(8) . . ?
C39 Fe1 C38 41.11(9) . . ?
C39 Fe1 C42 69.04(9) . . ?
C40 Fe1 C38 68.84(9) . . ?
C40 Fe1 C42 68.36(9) . . ?
C40 Fe1 C39 40.68(9) . . ?
C48 Fe1 C38 162.15(11) . . ?
C48 Fe1 C42 125.22(10) . . ?
C48 Fe1 C39 155.89(11) . . ?
C48 Fe1 C40 121.45(11) . . ?
C41 Fe1 C38 69.00(9) . . ?
C41 Fe1 C42 40.47(9) . . ?
C41 Fe1 C39 68.62(9) . . ?
C41 Fe1 C40 40.57(10) . . ?
C41 Fe1 C48 108.41(10) . . ?
C47 Fe1 C38 154.75(10) . . ?
C47 Fe1 C42 163.41(11) . . ?
C47 Fe1 C39 121.38(11) . . ?
C47 Fe1 C40 110.14(11) . . ?
C47 Fe1 C48 40.33(11) . . ?
C47 Fe1 C41 127.70(11) . . ?
C50 Fe1 C38 105.77(11) . . ?
C50 Fe1 C42 117.92(11) . . ?
C50 Fe1 C39 125.91(11) . . ?
C50 Fe1 C40 164.46(12) . . ?
C50 Fe1 C48 68.00(11) . . ?
C50 Fe1 C41 152.73(12) . . ?
C50 Fe1 C47 68.15(12) . . ?
C46 Fe1 C38 119.06(10) . . ?
C46 Fe1 C42 153.38(12) . . ?
C46 Fe1 C39 108.61(11) . . ?
C46 Fe1 C40 128.13(12) . . ?
C46 Fe1 C48 67.87(11) . . ?
C46 Fe1 C41 165.35(12) . . ?
C46 Fe1 C47 40.42(12) . . ?
C46 Fe1 C50 40.59(14) . . ?
C49 Fe1 C38 123.85(11) . . ?
C49 Fe1 C42 105.61(10) . . ?
C49 Fe1 C39 162.25(11) . . ?
C49 Fe1 C40 154.71(11) . . ?
C49 Fe1 C48 40.74(12) . . ?
C49 Fe1 C41 119.00(11) . . ?
C49 Fe1 C47 68.30(12) . . ?
C49 Fe1 C50 40.36(13) . . ?
C49 Fe1 C46 68.15(12) . . ?
F4 P2 F6 88.93(9) . . ?
F3 P2 F6 89.83(9) . . ?
F3 P2 F4 178.73(10) . . ?
F8 P2 F6 88.35(10) . . ?
F8 P2 F4 89.90(11) . . ?
F8 P2 F3 89.80(10) . . ?
F5 P2 F6 89.74(10) . . ?
F5 P2 F4 90.38(11) . . ?
F5 P2 F3 89.87(11) . . ?
F5 P2 F8 178.06(12) . . ?
F7 P2 F6 179.57(12) . . ?
F7 P2 F4 91.13(10) . . ?
F7 P2 F3 90.11(9) . . ?
F7 P2 F8 91.22(12) . . ?
F7 P2 F5 90.69(12) . . ?
C31 O32 C33 116.11(18) . . ?
C28 O29 C30 114.37(17) . . ?
C14 O13 C12 115.51(16) . . ?
C18 O19 C20 116.20(18) . . ?
C17 O16 C15 112.26(17) . . ?
C27 O26 C25 115.84(17) . . ?
H44b N44 H44a 107.8 . . ?
C43 N44 H44a 108.96(11) . . ?
C43 N44 H44b 108.96(11) . . ?
C45 N44 H44a 108.96(11) . . ?
C45 N44 H44b 108.96(12) . . ?
C45 N44 C43 113.08(16) . . ?
C42 C38 Fe1 69.91(13) . . ?
C43 C38 Fe1 118.73(16) . . ?
C43 C38 C42 126.6(2) . . ?
C39 C38 Fe1 70.29(13) . . ?
C39 C38 C42 107.72(19) . . ?
C39 C38 C43 125.10(19) . . ?
C12 C33 O32 115.79(19) . . ?
C34 C33 O32 124.6(2) . . ?
C34 C33 C12 119.6(2) . . ?
C33 C12 O13 116.03(18) . . ?
C37 C12 O13 124.1(2) . . ?
C37 C12 C33 119.8(2) . . ?
H34 C34 C33 119.86(14) . . ?
C35 C34 C33 120.3(2) . . ?
C35 C34 H34 119.86(15) . . ?
C38 C42 Fe1 68.62(13) . . ?
H42 C42 Fe1 126.63(6) . . ?
H42 C42 C38 125.99(13) . . ?
C41 C42 Fe1 70.31(14) . . ?
C41 C42 C38 108.01(19) . . ?
C41 C42 H42 125.99(12) . . ?
C38 C43 N44 115.20(19) . . ?
H43a C43 N44 108.47(11) . . ?
H43a C43 C38 108.47(12) . . ?
H43b C43 N44 108.47(11) . . ?
H43b C43 C38 108.47(12) . . ?
H43b C43 H43a 107.5 . . ?
C20 C25 O26 116.32(19) . . ?
C24 C25 O26 123.9(2) . . ?
C24 C25 C20 119.8(2) . . ?
H15a C15 O16 109.78(12) . . ?
H15b C15 O16 109.78(12) . . ?
H15b C15 H15a 108.2 . . ?
C14 C15 O16 109.49(18) . . ?
C14 C15 H15a 109.78(12) . . ?
C14 C15 H15b 109.78(13) . . ?
C15 C14 O13 108.22(18) . . ?
H14a C14 O13 110.06(11) . . ?
H14a C14 C15 110.06(12) . . ?
H14b C14 O13 110.06(11) . . ?
H14b C14 C15 110.06(13) . . ?
H14b C14 H14a 108.4 . . ?
H37 C37 C12 120.20(14) . . ?
C36 C37 C12 119.6(2) . . ?
C36 C37 H37 120.20(15) . . ?
H36 C36 C37 119.66(15) . . ?
C35 C36 C37 120.7(2) . . ?
C35 C36 H36 119.66(14) . . ?
C25 C20 O19 115.94(19) . . ?
C21 C20 O19 124.7(2) . . ?
C21 C20 C25 119.4(2) . . ?
H30a C30 O29 110.20(12) . . ?
H30b C30 O29 110.20(11) . . ?
H30b C30 H30a 108.5 . . ?
C31 C30 O29 107.53(18) . . ?
C31 C30 H30a 110.20(13) . . ?
C31 C30 H30b 110.20(13) . . ?
H18a C18 O19 110.01(11) . . ?
H18b C18 O19 110.01(13) . . ?
H18b C18 H18a 108.4 . . ?
C17 C18 O19 108.40(19) . . ?
C17 C18 H18a 110.01(13) . . ?
C17 C18 H18b 110.01(13) . . ?
H45a C45 N44 109.5 . . ?
H45b C45 N44 109.5 . . ?
H45b C45 H45a 109.5 . . ?
H45c C45 N44 109.5 . . ?
H45c C45 H45a 109.5 . . ?
H45c C45 H45b 109.5 . . ?
H27a C27 O26 110.18(12) . . ?
H27b C27 O26 110.18(12) . . ?
H27b C27 H27a 108.5 . . ?
C28 C27 O26 107.66(18) . . ?
C28 C27 H27a 110.18(14) . . ?
C28 C27 H27b 110.18(12) . . ?
C38 C39 Fe1 68.59(13) . . ?
H39 C39 Fe1 126.52(7) . . ?
H39 C39 C38 126.02(12) . . ?
C40 C39 Fe1 70.43(13) . . ?
C40 C39 C38 107.95(19) . . ?
C40 C39 H39 126.02(13) . . ?
C39 C40 Fe1 68.89(13) . . ?
H40 C40 Fe1 127.36(7) . . ?
H40 C40 C39 126.03(13) . . ?
C41 C40 Fe1 69.28(13) . . ?
C41 C40 C39 107.93(19) . . ?
C41 C40 H40 126.03(13) . . ?
H21 C21 C20 120.02(15) . . ?
C22 C21 C20 120.0(2) . . ?
C22 C21 H21 120.02(15) . . ?
H48 C48 Fe1 126.42(8) . . ?
C47 C48 Fe1 69.83(14) . . ?
C47 C48 H48 125.93(17) . . ?
C49 C48 Fe1 69.39(14) . . ?
C49 C48 H48 125.93(16) . . ?
C49 C48 C47 108.1(2) . . ?
C27 C28 O29 113.03(18) . . ?
H28a C28 O29 108.98(11) . . ?
H28a C28 C27 108.98(14) . . ?
H28b C28 O29 108.98(12) . . ?
H28b C28 C27 108.98(12) . . ?
H28b C28 H28a 107.8 . . ?
C18 C17 O16 114.3(2) . . ?
H17a C17 O16 108.68(11) . . ?
H17a C17 C18 108.68(13) . . ?
H17b C17 O16 108.68(12) . . ?
H17b C17 C18 108.68(13) . . ?
H17b C17 H17a 107.6 . . ?
C30 C31 O32 108.06(19) . . ?
H31a C31 O32 110.09(11) . . ?
H31a C31 C30 110.09(13) . . ?
H31b C31 O32 110.09(11) . . ?
H31b C31 C30 110.09(13) . . ?
H31b C31 H31a 108.4 . . ?
C42 C41 Fe1 69.22(13) . . ?
C40 C41 Fe1 70.15(13) . . ?
C40 C41 C42 108.38(19) . . ?
H41 C41 Fe1 126.39(6) . . ?
H41 C41 C42 125.81(12) . . ?
H41 C41 C40 125.81(13) . . ?
C36 C35 C34 119.9(2) . . ?
H35 C35 C34 120.03(15) . . ?
H35 C35 C36 120.03(14) . . ?
H24 C24 C25 119.90(15) . . ?
C23 C24 C25 120.2(2) . . ?
C23 C24 H24 119.90(15) . . ?
H23 C23 C24 120.09(15) . . ?
C22 C23 C24 119.8(2) . . ?
C22 C23 H23 120.09(15) . . ?
C23 C22 C21 120.8(2) . . ?
H22 C22 C21 119.58(15) . . ?
H22 C22 C23 119.58(14) . . ?
C48 C47 Fe1 69.84(15) . . ?
H47 C47 Fe1 126.02(9) . . ?
H47 C47 C48 126.05(17) . . ?
C46 C47 Fe1 69.66(15) . . ?
C46 C47 C48 107.9(3) . . ?
C46 C47 H47 126.05(17) . . ?
H50 C50 Fe1 126.18(8) . . ?
C46 C50 Fe1 69.73(16) . . ?
C46 C50 H50 125.93(17) . . ?
C49 C50 Fe1 69.73(16) . . ?
C49 C50 H50 125.93(18) . . ?
C49 C50 C46 108.1(3) . . ?
C47 C46 Fe1 69.91(16) . . ?
C50 C46 Fe1 69.68(16) . . ?
C50 C46 C47 108.1(2) . . ?
H46 C46 Fe1 126.03(8) . . ?
H46 C46 C47 125.96(17) . . ?
H46 C46 C50 125.96(17) . . ?
C48 C49 Fe1 69.88(15) . . ?
C50 C49 Fe1 69.91(16) . . ?
C50 C49 C48 107.7(3) . . ?
H49 C49 Fe1 125.67(8) . . ?
H49 C49 C48 126.13(16) . . ?
H49 C49 C50 126.13(18) . . ?
Cl11 C10 Cl9 111.70(17) . . ?
H10a C10 Cl9 109.28(10) . . ?
H10a C10 Cl11 109.28(11) . . ?
H10b C10 Cl9 109.28(11) . . ?
H10b C10 Cl11 109.28(11) . . ?
H10b C10 H10a 107.9 . . ?

loop_
_geom_bond_atom_site_label_1
_geom_bond_atom_site_label_2
_geom_bond_distance
_geom_bond_site_symmetry_2
_geom_bond_publ_flag
Fe1 C38 2.019(2) . ?
Fe1 C42 2.036(2) . ?
Fe1 C39 2.042(2) . ?
Fe1 C40 2.062(2) . ?
Fe1 C48 2.050(2) . ?
Fe1 C41 2.051(2) . ?
Fe1 C47 2.050(3) . ?
Fe1 C50 2.046(3) . ?
Fe1 C46 2.047(3) . ?
Fe1 C49 2.044(3) . ?
P2 F6 1.6101(16) . ?
P2 F4 1.5935(16) . ?
P2 F3 1.5949(15) . ?
P2 F8 1.5954(18) . ?
P2 F5 1.5829(19) . ?
P2 F7 1.5872(18) . ?
Cl9 C10 1.770(4) . ?
Cl11 C10 1.755(3) . ?
O32 C33 1.378(3) . ?
O32 C31 1.439(3) . ?
O29 C30 1.427(3) . ?
O29 C28 1.426(3) . ?
O13 C12 1.378(3) . ?
O13 C14 1.434(3) . ?
O19 C20 1.370(3) . ?
O19 C18 1.426(3) . ?
O16 C15 1.423(3) . ?
O16 C17 1.429(3) . ?
O26 C25 1.374(3) . ?
O26 C27 1.427(3) . ?
N44 H44a 0.9000 . ?
N44 H44b 0.9000 . ?
N44 C43 1.507(3) . ?
N44 C45 1.488(3) . ?
C38 C42 1.436(3) . ?
C38 C43 1.493(3) . ?
C38 C39 1.426(3) . ?
C33 C12 1.409(3) . ?
C33 C34 1.379(3) . ?
C12 C37 1.387(3) . ?
C34 H34 0.9300 . ?
C34 C35 1.404(4) . ?
C42 H42 0.9300 . ?
C42 C41 1.414(3) . ?
C43 H43a 0.9700 . ?
C43 H43b 0.9700 . ?
C25 C20 1.404(3) . ?
C25 C24 1.385(3) . ?
C15 H15a 0.9700 . ?
C15 H15b 0.9700 . ?
C15 C14 1.494(3) . ?
C14 H14a 0.9700 . ?
C14 H14b 0.9700 . ?
C37 H37 0.9300 . ?
C37 C36 1.401(3) . ?
C36 H36 0.9300 . ?
C36 C35 1.365(4) . ?
C20 C21 1.392(3) . ?
C30 H30a 0.9700 . ?
C30 H30b 0.9700 . ?
C30 C31 1.499(3) . ?
C18 H18a 0.9700 . ?
C18 H18b 0.9700 . ?
C18 C17 1.508(4) . ?
C45 H45a 0.9600 . ?
C45 H45b 0.9600 . ?
C45 H45c 0.9600 . ?
C27 H27a 0.9700 . ?
C27 H27b 0.9700 . ?
C27 C28 1.504(3) . ?
C39 H39 0.9300 . ?
C39 C40 1.427(3) . ?
C40 H40 0.9300 . ?
C40 C41 1.426(3) . ?
C21 H21 0.9300 . ?
C21 C22 1.387(4) . ?
C48 H48 0.9300 . ?
C48 C47 1.413(4) . ?
C48 C49 1.425(4) . ?
C28 H28a 0.9700 . ?
C28 H28b 0.9700 . ?
C17 H17a 0.9700 . ?
C17 H17b 0.9700 . ?
C31 H31a 0.9700 . ?
C31 H31b 0.9700 . ?
C41 H41 0.9300 . ?
C35 H35 0.9300 . ?
C24 H24 0.9300 . ?
C24 C23 1.395(4) . ?
C23 H23 0.9300 . ?
C23 C22 1.370(4) . ?
C22 H22 0.9300 . ?
C47 H47 0.9300 . ?
C47 C46 1.415(4) . ?
C50 H50 0.9300 . ?
C50 C46 1.420(5) . ?
C50 C49 1.411(4) . ?
C46 H46 0.9300 . ?
C49 H49 0.9300 . ?
C10 H10a 0.9700 . ?
C10 H10b 0.9700 . ?
